data_2204214
loop_
_publ_author_name
'Gu-Ping Tang'
'Xiu-Rong Hu'
'Jian-Ming Gu'

_publ_section_title
;
 20-Oxopregna-5,16-dien-3\b-yl acetate
;
_journal_issue 9
_journal_name_full 'Acta Crystallographica Section E'
_journal_page_first o1622
_journal_page_last o1623
_journal_paper_doi 10.1107/S1600536804020240
_journal_volume 60
_journal_year 2004
_chemical_formula_iupac 'C23 H32 O3'
_chemical_formula_moiety 'C23 H32 O3'
_chemical_formula_sum 'C23 H32 O3'
_chemical_formula_weight 356.50
_space_group_IT_number 19
_symmetry_cell_setting orthorhombic
_symmetry_space_group_name_Hall 'P 2ac 2ab'
_symmetry_space_group_name_H-M 'P 21 21 21'
_cell_angle_alpha 90
_cell_angle_beta 90
_cell_angle_gamma 90
_cell_formula_units_Z 4
_cell_length_a 8.8184(4)
_cell_length_b 12.5785(5)
_cell_length_c 18.6036(2)
_cell_measurement_reflns_used 14681
_cell_measurement_temperature 296.0(10)
_cell_measurement_theta_max 27.5
_cell_measurement_theta_min 1.1
_cell_volume 2063.55(13)
_computing_cell_refinement PROCESS-AUTO
_computing_data_collection 'PROCESS-AUTO (Rigaku, 1998)'
_computing_data_reduction 'CrystalStructure (Rigaku/MSC, 2004)'
_computing_molecular_graphics 'Ortep-3 for Windows (Farrugia, 1997)'
_computing_publication_material CrystalStructure
_computing_structure_refinement 'CRYSTALS (Watkin et al., 1996)'
_computing_structure_solution 'SIR97 (Altomare et al., 1999)'
_diffrn_detector_area_resol_mean 10.00
_diffrn_measured_fraction_theta_full 1.0000
_diffrn_measured_fraction_theta_max 0.9989
_diffrn_measurement_device_type 'Rigaku R-AXIS RAPID'
_diffrn_measurement_method \w
_diffrn_radiation_type 'Mo K\a'
_diffrn_radiation_wavelength 0.7107
_diffrn_reflns_av_R_equivalents 0.044
_diffrn_reflns_limit_h_max 11
_diffrn_reflns_limit_h_min -10
_diffrn_reflns_limit_k_max 16
_diffrn_reflns_limit_k_min -16
_diffrn_reflns_limit_l_max 24
_diffrn_reflns_limit_l_min -24
_diffrn_reflns_number 18683
_diffrn_reflns_theta_full 25.10
_diffrn_reflns_theta_max 27.47
_exptl_absorpt_coefficient_mu 0.074
_exptl_absorpt_correction_T_max 0.993
_exptl_absorpt_correction_T_min 0.946
_exptl_absorpt_correction_type multi-scan
_exptl_absorpt_process_details '(ABSCOR; Higashi, 1995)'
_exptl_crystal_colour colorless
_exptl_crystal_density_diffrn 1.147
_exptl_crystal_density_method 'not measured'
_exptl_crystal_description chunk
_exptl_crystal_F_000 776.00
_exptl_crystal_size_max 0.60
_exptl_crystal_size_mid 0.52
_exptl_crystal_size_min 0.10
_refine_diff_density_max 0.24
_refine_diff_density_min -0.18
_refine_ls_extinction_method none
_refine_ls_goodness_of_fit_ref 1.008
_refine_ls_hydrogen_treatment constr
_refine_ls_number_parameters 235
_refine_ls_number_reflns 1615
_refine_ls_R_factor_gt 0.0540
_refine_ls_shift/su_max 0.0000
_refine_ls_structure_factor_coef Fsqd
_refine_ls_weighting_details 'w = 1/[0.0038Fo^2^ + \s(Fo^2^)]/(4Fo^2^)'
_refine_ls_weighting_scheme calc
_refine_ls_wR_factor_ref 0.1430
_reflns_number_gt 1615
_reflns_number_total 2691
_reflns_threshold_expression F^2^>2\s(F^2^)
_cod_data_source_file ob6406.cif
_cod_data_source_block I
_cod_original_cell_volume 2063.60(10)
_cod_database_code 2204214
_cod_database_fobs_code 2204214

loop_
_symmetry_equiv_pos_site_id
_symmetry_equiv_pos_as_xyz
1 +X,+Y,+Z
2 1/2+X,1/2-Y,-Z
3 -X,1/2+Y,1/2-Z
4 1/2-X,-Y,1/2+Z

loop_
_atom_site_label
_atom_site_fract_x
_atom_site_fract_y
_atom_site_fract_z
_atom_site_U_iso_or_equiv
_atom_site_adp_type
_atom_site_calc_flag
_atom_site_refinement_flags
_atom_site_occupancy
_atom_site_type_symbol
O1 0.6517(5) 0.2795(3) 0.1448(2) 0.1230(10) Uani d .. 1.00 O
O2 0.5272(3) 0.4292(2) 0.16920(10) 0.0776(8) Uani d .. 1.00 O
O3 0.5505(5) 0.4888(2) 0.77380(10) 0.1070(10) Uani d .. 1.00 O
C1 0.5399(7) 0.3776(4) 0.0484(2) 0.113(2) Uani d .. 1.00 C
C2 0.5792(6) 0.3559(4) 0.1251(2) 0.0850(10) Uani d .. 1.00 C
C3 0.5494(4) 0.4140(3) 0.24600(10) 0.0630(10) Uani d .. 1.00 C
C4 0.4237(4) 0.3443(3) 0.2748(2) 0.0660(10) Uani d .. 1.00 C
C5 0.4377(3) 0.3315(2) 0.35640(10) 0.0507(8) Uani d .. 1.00 C
C6 0.4525(3) 0.4336(2) 0.39990(10) 0.0506(8) Uani d .. 1.00 C
C7 0.5693(4) 0.5076(2) 0.3621(2) 0.0577(8) Uani d .. 1.00 C
C8 0.5477(4) 0.5203(3) 0.2816(2) 0.0660(10) Uani d .. 1.00 C
C9 0.4365(3) 0.2351(2) 0.38540(10) 0.0537(8) Uani d .. 1.00 C
C10 0.4453(4) 0.2132(2) 0.46350(10) 0.0504(8) Uani d .. 1.00 C
C11 0.4239(3) 0.3123(2) 0.50970(10) 0.0439(7) Uani d .. 1.00 C
C12 0.5110(3) 0.4063(2) 0.47640(10) 0.0459(7) Uani d .. 1.00 C
C13 0.4795(3) 0.2939(2) 0.58490(10) 0.0456(7) Uani d .. 1.00 C
C14 0.4643(3) 0.3904(2) 0.6355(2) 0.0501(8) Uani d .. 1.00 C
C15 0.5680(4) 0.4762(2) 0.6049(2) 0.0585(9) Uani d .. 1.00 C
C16 0.5244(4) 0.5027(2) 0.5270(2) 0.0608(9) Uani d .. 1.00 C
C17 0.4180(4) 0.2014(2) 0.6294(2) 0.0606(9) Uani d .. 1.00 C
C18 0.4680(4) 0.2342(3) 0.7028(2) 0.0650(10) Uani d .. 1.00 C
C19 0.4994(4) 0.3368(3) 0.7069(2) 0.0570(9) Uani d .. 1.00 C
C20 0.5374(4) 0.3936(3) 0.7735(2) 0.0690(10) Uani d .. 1.00 C
C21 0.5610(6) 0.3314(4) 0.8418(2) 0.099(2) Uani d .. 1.00 C
C22 0.2972(4) 0.4895(3) 0.4019(2) 0.0700(10) Uani d .. 1.00 C
C23 0.3016(4) 0.4318(3) 0.6416(2) 0.0730(10) Uani d .. 1.00 C
H1 0.6175 0.4234 0.0282 0.136 Uiso c R 1.00 H
H2 0.4427 0.4136 0.0467 0.136 Uiso c R 1.00 H
H3 0.5344 0.3123 0.0209 0.136 Uiso c R 1.00 H
H4 0.6460 0.3793 0.2545 0.075 Uiso c R 1.00 H
H5 0.3286 0.3794 0.2636 0.079 Uiso c R 1.00 H
H6 0.4262 0.2751 0.2519 0.079 Uiso c R 1.00 H
H7 0.5634 0.5769 0.3848 0.069 Uiso c R 1.00 H
H8 0.6693 0.4776 0.3699 0.069 Uiso c R 1.00 H
H9 0.6271 0.5650 0.2619 0.079 Uiso c R 1.00 H
H10 0.4498 0.5528 0.2727 0.079 Uiso c R 1.00 H
H11 0.4286 0.1750 0.3529 0.065 Uiso c R 1.00 H
H12 0.3689 0.1610 0.4762 0.061 Uiso c R 1.00 H
H13 0.5452 0.1849 0.4741 0.060 Uiso c R 1.00 H
H14 0.3170 0.3300 0.5112 0.053 Uiso c R 1.00 H
H15 0.6140 0.3808 0.4704 0.055 Uiso c R 1.00 H
H16 0.5876 0.2813 0.5802 0.054 Uiso c R 1.00 H
H17 0.5609 0.5392 0.6348 0.070 Uiso c R 1.00 H
H18 0.6715 0.4500 0.6054 0.070 Uiso c R 1.00 H
H19 0.5979 0.5519 0.5071 0.073 Uiso c R 1.00 H
H20 0.4254 0.5362 0.5283 0.073 Uiso c R 1.00 H
H21 0.3085 0.1971 0.6258 0.073 Uiso c R 1.00 H
H22 0.4623 0.1343 0.6146 0.073 Uiso c R 1.00 H
H23 0.4763 0.1857 0.7432 0.078 Uiso c R 1.00 H
H24 0.6671 0.3114 0.8445 0.119 Uiso c R 1.00 H
H25 0.4987 0.2678 0.8411 0.119 Uiso c R 1.00 H
H26 0.5347 0.3742 0.8834 0.119 Uiso c R 1.00 H
H27 0.2851 0.5359 0.3607 0.085 Uiso c R 1.00 H
H28 0.2886 0.5309 0.4457 0.085 Uiso c R 1.00 H
H29 0.2190 0.4353 0.4012 0.085 Uiso c R 1.00 H
H30 0.2830 0.4840 0.6043 0.087 Uiso c R 1.00 H
H31 0.2868 0.4643 0.6884 0.087 Uiso c R 1.00 H
H32 0.2317 0.3728 0.6360 0.087 Uiso c R 1.00 H

loop_
_atom_site_aniso_label
_atom_site_aniso_U_11
_atom_site_aniso_U_22
_atom_site_aniso_U_33
_atom_site_aniso_U_12
_atom_site_aniso_U_13
_atom_site_aniso_U_23
O1 0.183(3) 0.097(2) 0.089(2) 0.042(2) 0.002(2) -0.016(2)
O2 0.095(2) 0.090(2) 0.0470(10) 0.0160(10) -0.0010(10) 0.0110(10)
O3 0.178(3) 0.069(2) 0.073(2) -0.015(2) -0.010(2) -0.0230(10)
C1 0.152(5) 0.131(4) 0.056(3) 0.004(4) 0.010(3) 0.002(2)
C2 0.108(3) 0.084(3) 0.063(2) 0.004(2) 0.004(2) 0.004(2)
C3 0.071(2) 0.071(2) 0.045(2) 0.008(2) -0.006(2) 0.0100(10)
C4 0.077(2) 0.068(2) 0.053(2) -0.001(2) -0.012(2) 0.001(2)
C5 0.049(2) 0.059(2) 0.044(2) -0.0030(10) -0.0040(10) 0.0010(10)
C6 0.051(2) 0.0490(10) 0.052(2) 0.0060(10) -0.0040(10) 0.0060(10)
C7 0.065(2) 0.051(2) 0.058(2) 0.003(2) -0.007(2) 0.0070(10)
C8 0.076(2) 0.062(2) 0.059(2) 0.007(2) -0.003(2) 0.017(2)
C9 0.058(2) 0.054(2) 0.049(2) -0.0060(10) -0.0030(10) -0.0090(10)
C10 0.054(2) 0.0450(10) 0.052(2) -0.0060(10) 0.0020(10) -0.0010(10)
C11 0.0390(10) 0.0450(10) 0.048(2) 0.0010(10) 0.0040(10) -0.0030(10)
C12 0.0440(10) 0.0440(10) 0.050(2) 0.0000(10) 0.0000(10) 0.0000(10)
C13 0.0450(10) 0.0440(10) 0.048(2) 0.0000(10) 0.0020(10) -0.0060(10)
C14 0.052(2) 0.0490(10) 0.049(2) -0.0020(10) 0.0030(10) -0.0080(10)
C15 0.071(2) 0.048(2) 0.056(2) -0.0050(10) -0.002(2) -0.0110(10)
C16 0.076(2) 0.045(2) 0.060(2) -0.006(2) -0.003(2) -0.0020(10)
C17 0.077(2) 0.053(2) 0.051(2) -0.009(2) 0.0010(10) 0.0010(10)
C18 0.092(2) 0.062(2) 0.041(2) -0.010(2) 0.003(2) 0.0030(10)
C19 0.058(2) 0.062(2) 0.050(2) -0.007(2) 0.0080(10) -0.0090(10)
C20 0.074(2) 0.081(2) 0.051(2) -0.011(2) 0.000(2) -0.014(2)
C21 0.130(4) 0.118(3) 0.049(2) -0.033(3) -0.008(2) -0.007(2)
C22 0.062(2) 0.077(2) 0.071(2) 0.015(2) -0.003(2) 0.006(2)
C23 0.069(2) 0.078(2) 0.070(2) 0.015(2) 0.011(2) -0.012(2)

loop_
_atom_type_symbol
_atom_type_description
_atom_type_scat_dispersion_real
_atom_type_scat_dispersion_imag
_atom_type_scat_source
C C 0.003 0.002
;
International Tables for Crystallography
(1992, Vol. C, Tables 4.2.6.8 and 6.1.1.4)
;
H H 0.000 0.000
;
International Tables for Crystallography
(1992, Vol. C, Table 6.1.1.4)
;
O O 0.011 0.006
;
International Tables for Crystallography
(1992, Vol. C, Tables 4.2.6.8 and 6.1.1.4)
;

loop_
_geom_angle_atom_site_label_1
_geom_angle_atom_site_label_2
_geom_angle_atom_site_label_3
_geom_angle
_geom_angle_publ_flag
O1 C2 O2 123.4(4) ?
O1 C2 C1 123.8(4) ?
O2 C2 C1 112.7(4) ?
C3 O2 C2 118.3(3) ?
O2 C3 C4 109.0(3) ?
O2 C3 C8 108.5(3) ?
O3 C20 C19 120.6(3) ?
O3 C20 C21 120.0(3) ?
C8 C3 C4 110.7(3) ?
C3 C4 C5 110.7(3) ?
C3 C8 C7 110.1(3) ?
C4 C5 C6 116.4(3) ?
C4 C5 C9 119.9(3) ?
C5 C6 C7 108.6(2) ?
C9 C5 C6 123.7(3) ?
C5 C6 C22 108.8(2) ?
C5 C6 C12 109.2(2) ?
C5 C9 C10 124.6(3) y
C6 C7 C8 115.2(3) y
C22 C6 C7 109.1(2) ?
C12 C6 C7 109.1(2) ?
C22 C6 C12 112.0(2) ?
C6 C12 C11 112.0(2) ?
C6 C12 C16 114.3(2) y
C9 C10 C11 113.2(2) ?
C10 C11 C12 109.8(2) ?
C10 C11 C13 111.1(2) ?
C11 C12 C16 113.3(2) ?
C13 C11 C12 109.3(2) ?
C11 C13 C14 114.8(2) y
C11 C13 C17 120.4(2) ?
C12 C16 C15 115.2(2) y
C13 C14 C15 106.1(2) ?
C13 C14 C19 99.6(2) y
C13 C14 C23 113.2(2) ?
C17 C13 C14 103.7(2) y
C13 C17 C18 100.4(2) y
C19 C14 C15 121.2(3) ?
C23 C14 C15 110.4(2) ?
C14 C15 C16 110.8(3) ?
C14 C19 C18 109.8(3) ?
C14 C19 C20 124.6(3) y
C23 C14 C19 106.1(3) ?
C17 C18 C19 112.7(3) ?
C18 C19 C20 124.8(3) y
C19 C20 C21 119.4(3) ?
O2 C3 H4 109.7674 ?
H1 C1 C2 108.4030 ?
H2 C1 C2 108.8086 ?
H3 C1 C2 111.1879 ?
H2 C1 H1 109.4700 ?
H3 C1 H1 109.4715 ?
H3 C1 H2 109.4725 ?
H4 C3 C4 108.9469 ?
C3 C4 H6 110.2664 ?
C3 C4 H5 107.0486 ?
H4 C3 C8 109.8698 ?
C3 C8 H9 110.0548 ?
C3 C8 H10 108.0981 ?
H6 C4 C5 109.8976 ?
H5 C4 C5 109.4012 ?
H6 C4 H5 109.4581 ?
C5 C9 H11 117.2772 ?
C6 C7 H7 107.7260 ?
C6 C7 H8 107.5649 ?
C6 C12 H15 106.2268 ?
C6 C22 H27 110.7042 ?
C6 C22 H29 108.1291 ?
C6 C22 H28 109.5705 ?
C7 C8 H9 110.0974 ?
C7 C8 H10 109.0440 ?
H7 C7 C8 109.1512 ?
H8 C7 C8 107.6298 ?
H8 C7 H7 109.4608 ?
H10 C8 H9 109.4567 ?
H11 C9 C10 118.0866 ?
C9 C10 H12 109.1496 ?
C9 C10 H13 108.3725 ?
H12 C10 C11 109.2479 ?
H13 C10 C11 107.3140 ?
C10 C11 H14 108.9563 ?
H13 C10 H12 109.4580 ?
H14 C11 C12 108.6269 ?
C11 C12 H15 105.0391 ?
H14 C11 C13 109.0421 ?
C11 C13 H16 105.1687 ?
H15 C12 C16 104.9594 ?
C12 C16 H19 108.6403 ?
C12 C16 H20 106.6685 ?
H16 C13 C14 105.6000 ?
H16 C13 C17 105.8782 ?
C13 C17 H21 110.9611 ?
C13 C17 H22 111.4779 ?
C14 C15 H17 108.9930 ?
C14 C15 H18 108.6432 ?
C14 C23 H31 109.6021 ?
C14 C23 H30 109.6832 ?
C14 C23 H32 109.1232 ?
H17 C15 C16 110.3561 ?
H18 C15 C16 108.5281 ?
C15 C16 H19 109.4308 ?
C15 C16 H20 107.2723 ?
H18 C15 H17 109.4513 ?
H20 C16 H19 109.4551 ?
H21 C17 C18 111.8782 ?
H22 C17 C18 112.4700 ?
C17 C18 H23 123.7834 ?
H22 C17 H21 109.4649 ?
H23 C18 C19 123.5630 ?
C20 C21 H24 108.0735 ?
C20 C21 H25 109.7601 ?
C20 C21 H26 110.5633 ?
H25 C21 H24 109.4713 ?
H26 C21 H24 109.4739 ?
H26 C21 H25 109.4751 ?
H29 C22 H27 109.4669 ?
H28 C22 H27 109.4700 ?
H29 C22 H28 109.4764 ?
H31 C23 H30 109.4705 ?
H32 C23 H30 109.4710 ?
H32 C23 H31 109.4768 ?

loop_
_geom_bond_atom_site_label_1
_geom_bond_atom_site_label_2
_geom_bond_distance
_geom_bond_publ_flag
O1 C2 1.211(6) ?
O2 C2 1.317(5) ?
O2 C3 1.454(4) ?
O3 C20 1.204(5) ?
C1 C2 1.492(6) ?
C3 C4 1.512(5) ?
C3 C8 1.493(5) ?
C4 C5 1.530(4) ?
C5 C6 1.525(4) ?
C5 C9 1.328(4) ?
C6 C7 1.557(4) y
C6 C12 1.551(4) y
C6 C22 1.539(4) y
C7 C8 1.517(4) ?
C9 C10 1.481(4) ?
C10 C11 1.526(4) ?
C11 C12 1.540(4) y
C11 C13 1.500(4) ?
C12 C16 1.541(4) y
C13 C14 1.542(4) y
C13 C17 1.528(4) ?
C14 C15 1.526(4) ?
C14 C19 1.521(4) ?
C14 C23 1.530(5) ?
C15 C16 1.535(4) ?
C17 C18 1.494(4) ?
C18 C19 1.322(5) ?
C19 C20 1.469(5) ?
C20 C21 1.506(5) ?
C1 H1 0.9700 ?
C1 H2 0.9700 ?
C1 H3 0.9700 ?
C3 H4 0.9700 ?
C4 H5 0.9700 ?
C4 H6 0.9700 ?
C7 H7 0.9700 ?
C7 H8 0.9700 ?
C8 H9 0.9700 ?
C8 H10 0.9700 ?
C9 H11 0.9700 ?
C10 H12 0.9700 ?
C10 H13 0.9700 ?
C11 H14 0.9700 ?
C12 H15 0.9700 ?
C13 H16 0.9700 ?
C15 H17 0.9700 ?
C15 H18 0.9701 ?
C16 H19 0.9700 ?
C16 H20 0.9700 ?
C17 H21 0.9700 ?
C17 H22 0.9700 ?
C18 H23 0.9700 ?
C21 H24 0.9700 ?
C21 H25 0.9700 ?
C21 H26 0.9700 ?
C22 H27 0.9700 ?
C22 H28 0.9700 ?
C22 H29 0.9700 ?
C23 H30 0.9700 ?
C23 H31 0.9700 ?
C23 H32 0.9700 ?

loop_
_geom_torsion_atom_site_label_1
_geom_torsion_atom_site_label_2
_geom_torsion_atom_site_label_3
_geom_torsion_atom_site_label_4
_geom_torsion
C3 O2 C2 O1 -4.1(6)
C3 O2 C2 C1 176.2(4)
C2 O2 C3 C4 -84.3(3)
C2 O2 C3 C8 155.1(3)
O2 C3 C4 C5 -176.8(3)
C8 C3 C4 C5 -57.5(4)
O2 C3 C8 C7 179.5(3)
C4 C3 C8 C7 59.9(4)
C3 C4 C5 C6 51.7(4)
C3 C4 C5 C9 -128.4(3)
C4 C5 C6 C7 -45.0(3)
C4 C5 C6 C12 -163.9(2)
C4 C5 C6 C22 73.6(3)
C9 C5 C6 C7 135.0(3)
C9 C5 C6 C12 16.2(4)
C9 C5 C6 C22 -106.4(3)
C4 C5 C9 C10 -178.4(3)
C6 C5 C9 C10 1.6(5)
C5 C6 C7 C8 47.2(3)
C12 C6 C7 C8 166.1(3)
C22 C6 C7 C8 -71.2(3)
C5 C6 C12 C11 -46.9(3)
C5 C6 C12 C16 -177.6(2)
C7 C6 C12 C11 -165.5(2)
C7 C6 C12 C16 63.9(3)
C22 C6 C12 C11 73.6(3)
C22 C6 C12 C16 -57.0(3)
C6 C7 C8 C3 -56.2(4)
C5 C9 C10 C11 11.7(4)
C9 C10 C11 C12 -41.7(3)
C9 C10 C11 C13 -162.8(2)
C10 C11 C12 C6 61.2(3)
C10 C11 C12 C16 -167.7(2)
C13 C11 C12 C6 -176.8(2)
C13 C11 C12 C16 -45.6(3)
C10 C11 C13 C14 179.3(2)
C10 C11 C13 C17 -55.5(3)
C12 C11 C13 C14 58.0(3)
C12 C11 C13 C17 -176.8(2)
C6 C12 C16 C15 174.6(3)
C11 C12 C16 C15 44.7(4)
C11 C13 C14 C15 -64.3(3)
C11 C13 C14 C19 169.1(2)
C11 C13 C14 C23 56.9(3)
C17 C13 C14 C15 162.2(2)
C17 C13 C14 C19 35.7(3)
C17 C13 C14 C23 -76.6(3)
C11 C13 C17 C18 -164.0(3)
C14 C13 C17 C18 -33.8(3)
C13 C14 C15 C16 57.5(3)
C19 C14 C15 C16 169.7(3)
C23 C14 C15 C16 -65.5(3)
C13 C14 C19 C18 -24.8(3)
C13 C14 C19 C20 164.8(3)
C15 C14 C19 C18 -140.3(3)
C15 C14 C19 C20 49.3(4)
C23 C14 C19 C18 92.9(3)
C23 C14 C19 C20 -77.5(4)
C14 C15 C16 C12 -51.5(4)
C13 C17 C18 C19 19.5(4)
C17 C18 C19 C14 3.7(4)
C17 C18 C19 C20 174.0(3)
C14 C19 C20 O3 -3.9(6)
C14 C19 C20 C21 176.4(3)
C18 C19 C20 O3 -172.9(4)
C18 C19 C20 C21 7.5(6)

loop_
_cod_related_entry_id
_cod_related_entry_database
_cod_related_entry_code
1 ChemSpider 83823
